data_5910072
loop_
_publ_author_name
'Wyckoff, R. W. G.'

_publ_section_title
;
Pages 261 from the second edition of Structure of Crystals by Wyckoff
R W G. Published by The Chemical Catalog Company, INC, New York in 1931
& http://cst-www.nrl.navy.mil/lattice
;
_journal_name_full 'The second edition of Structure of Crystals'
_journal_page_first 261
_journal_page_last 261
_journal_year 1931
_chemical_formula_structural Sb2Tl7
_chemical_formula_sum 'Sb2 Tl7'
_symmetry_cell_setting cubic
_symmetry_Int_Tables_number 229
_symmetry_space_group_name_H-M 'I m -3 m'
_audit_creation_date 2005-15-12
_audit_creation_method
;
Pages 261 from the second edition of Structure of Crystals by Wyckoff
R W G. Published by The Chemical Catalog Company, INC, New York in 1931
& http://cst-www.nrl.navy.mil/lattice
;
_audit_update_record 'created by Girish Upreti, Portland State University'
_cell_angle_alpha 90
_cell_angle_beta 90
_cell_angle_gamma 90
_cell_length_a 11.59
_cell_length_b 11.59
_cell_length_c 11.59
_cell_volume 1556.863
_cod_database_code 5910072

loop_
_atom_site_fract_x
_atom_site_fract_y
_atom_site_fract_z
_atom_site_label
0.00000000 0.00000000 0.00000000 Tl1
0.34080000 0.34080000 0.34080000 Tl2
0.34080000 0.00000000 0.00000000 Tl3
0.00000000 0.34080000 0.00000000 Tl4
0.00000000 0.00000000 0.34080000 Tl5
-0.34080000 -0.34080000 -0.34080000 Tl6
-0.34080000 0.00000000 0.00000000 Tl7
0.00000000 -0.34080000 0.00000000 Tl8
0.00000000 0.00000000 -0.34080000 Tl9
0.00000000 0.31380000 0.31380000 Sb1
0.31380000 0.00000000 0.31380000 Sb2
0.31380000 0.31380000 0.00000000 Sb3
0.00000000 -0.31380000 -0.31380000 Sb4
-0.31380000 0.00000000 -0.31380000 Sb5
-0.31380000 -0.31380000 0.00000000 Sb6
